data_1545973
loop_
_publ_author_name
'Wang, Zheng'
'Pan, Bing'
'Liu, Qingbin'
'Yue, Erlin'
'Solan, Gregory A.'
'Ma, Yanping'
'Sun, Wen-Hua'

_publ_section_title
;
 Efficient acceptorless dehydrogenation of secondary alcohols to ketones
 mediated by a PNN-Ru(ii) catalyst
;
_journal_issue 8
_journal_name_full 'Catal. Sci. Technol.'
_journal_page_first 1654
_journal_paper_doi 10.1039/C7CY00342K
_journal_volume 7
_journal_year 2017
_chemical_formula_moiety 'C41 H40 Cl2 N2 P2 Ru'
_chemical_formula_sum 'C41 H40 Cl2 N2 P2 Ru'
_chemical_formula_weight 794.66
_chemical_name_systematic
;
 ?
;
_space_group_IT_number 14
_symmetry_cell_setting monoclinic
_symmetry_space_group_name_Hall '-P 2yn'
_symmetry_space_group_name_H-M 'P 1 21/n 1'
_atom_sites_solution_hydrogens geom
_atom_sites_solution_primary direct
_atom_sites_solution_secondary difmap
_audit_creation_method SHELXL-97
_audit_update_record
;
2017-02-20 deposited with the CCDC.
2017-03-31 downloaded from the CCDC.
;
_cell_angle_alpha 90.00
_cell_angle_beta 93.32(3)
_cell_angle_gamma 90.00
_cell_formula_units_Z 4
_cell_length_a 11.188(2)
_cell_length_b 25.322(5)
_cell_length_c 16.401(3)
_cell_measurement_reflns_used 8163
_cell_measurement_temperature 173(2)
_cell_measurement_theta_max 25.00
_cell_measurement_theta_min 2.03
_cell_volume 4638.6(15)
_computing_cell_refinement 'Siemens SMART & SAINT'
_computing_data_collection 'Siemens SMART'
_computing_data_reduction 'Siemens XPREP'
_computing_molecular_graphics 'Bruker SHELXTL'
_computing_publication_material 'Bruker SHELXTL'
_computing_structure_refinement 'Siemens SHELXTL'
_computing_structure_solution 'Siemens SHELXTL'
_diffrn_ambient_temperature 173(2)
_diffrn_measured_fraction_theta_full 0.997
_diffrn_measured_fraction_theta_max 0.997
_diffrn_measurement_device_type 'Bruker P4'
_diffrn_measurement_method '\w scans'
_diffrn_radiation_monochromator graphite
_diffrn_radiation_source 'fine-focus sealed tube'
_diffrn_radiation_type MoK\a
_diffrn_radiation_wavelength 0.71073
_diffrn_reflns_av_R_equivalents 0.1055
_diffrn_reflns_av_sigmaI/netI 0.1117
_diffrn_reflns_limit_h_max 10
_diffrn_reflns_limit_h_min -13
_diffrn_reflns_limit_k_max 29
_diffrn_reflns_limit_k_min -29
_diffrn_reflns_limit_l_max 18
_diffrn_reflns_limit_l_min -19
_diffrn_reflns_number 26111
_diffrn_reflns_theta_full 25.00
_diffrn_reflns_theta_max 25.00
_diffrn_reflns_theta_min 2.03
_diffrn_standards_decay_% none
_diffrn_standards_interval_count none
_diffrn_standards_interval_time none
_diffrn_standards_number none
_exptl_absorpt_coefficient_mu 0.548
_exptl_absorpt_correction_T_max 1.0000
_exptl_absorpt_correction_T_min 0.54167
_exptl_absorpt_correction_type empirical
_exptl_absorpt_process_details 'SADABS (Sheldrick, 1996)'
_exptl_crystal_colour yellow
_exptl_crystal_density_diffrn 1.138
_exptl_crystal_density_method 'not measured'
_exptl_crystal_description block
_exptl_crystal_F_000 1632
_exptl_crystal_size_max 0.144
_exptl_crystal_size_mid 0.101
_exptl_crystal_size_min 0.077
_platon_squeeze_details ' ?'
_refine_diff_density_max 0.519
_refine_diff_density_min -0.591
_refine_diff_density_rms 0.131
_refine_ls_extinction_method none
_refine_ls_goodness_of_fit_ref 1.034
_refine_ls_hydrogen_treatment constr
_refine_ls_matrix_type full
_refine_ls_number_parameters 433
_refine_ls_number_reflns 8142
_refine_ls_number_restraints 0
_refine_ls_restrained_S_all 1.034
_refine_ls_R_factor_gt 0.0736
_refine_ls_shift/su_max 0.001
_refine_ls_shift/su_mean 0.000
_refine_ls_structure_factor_coef Fsqd
_refine_ls_weighting_details 'calc w=1/[\s^2^(Fo^2^)+(0.0845P)^2^+7.4292P] where P=(Fo^2^+2Fc^2^)/3'
_refine_ls_weighting_scheme calc
_refine_ls_wR_factor_gt 0.1795
_refine_ls_wR_factor_ref 0.1921
_reflns_number_gt 5958
_reflns_number_total 8142
_reflns_threshold_expression >2sigma(I)
_cod_data_source_file c7cy00342k2.cif
_cod_data_source_block a
_cod_depositor_comments
;
The following automatic conversions were performed:

'_symmetry_cell_setting' value 'Monoclinic' changed to 'monoclinic'
according to
/home/data/users/saulius/crontab/automatic-downloads/current/RSC/lib/dictionaries/cif_core.dic
dictionary named 'cif_core.dic' version 2.4.2 from 2011-04-26.

Automatic conversion script
Id: cif_fix_values 4973 2017-02-22 13:04:09Z antanas 
;
_cod_original_cell_volume 4638.6(16)
_cod_original_sg_symbol_H-M P2(1)/n
_cod_database_code 1545973
_refine_ls_r_factor_ref 0.0981

loop_
_symmetry_equiv_pos_as_xyz
'x, y, z'
'-x+1/2, y+1/2, -z+1/2'
'-x, -y, -z'
'x-1/2, -y-1/2, z-1/2'

loop_
_atom_site_label
_atom_site_type_symbol
_atom_site_fract_x
_atom_site_fract_y
_atom_site_fract_z
_atom_site_U_iso_or_equiv
_atom_site_adp_type
_atom_site_occupancy
_atom_site_symmetry_multiplicity
_atom_site_calc_flag
_atom_site_refinement_flags
Ru1 Ru 0.52095(4) 0.115940(18) 0.58803(3) 0.01805(17) Uani 1 1 d .
P2 P 0.60318(15) 0.13758(6) 0.71715(9) 0.0211(4) Uani 1 1 d .
Cl2 Cl 0.50352(14) 0.02199(6) 0.63294(9) 0.0238(4) Uani 1 1 d .
P1 P 0.53564(15) 0.19311(6) 0.51983(10) 0.0220(4) Uani 1 1 d .
Cl1 Cl 0.70819(14) 0.08709(6) 0.53491(10) 0.0270(4) Uani 1 1 d .
N1 N 0.4347(5) 0.08823(19) 0.4746(3) 0.0201(11) Uani 1 1 d .
H1 H 0.4784 0.0596 0.4570 0.024 Uiso 1 1 calc R
N2 N 0.3412(5) 0.13128(19) 0.6069(3) 0.0212(11) Uani 1 1 d .
C4 C 0.1368(6) 0.1132(2) 0.5555(4) 0.0262(15) Uani 1 1 d .
C35 C 0.5346(6) 0.1053(2) 0.8039(4) 0.0263(15) Uani 1 1 d .
C5 C 0.2605(6) 0.1060(2) 0.5536(4) 0.0210(13) Uani 1 1 d .
C40 C 0.4179(6) 0.0816(2) 0.7937(4) 0.0268(15) Uani 1 1 d .
H40 H 0.3750 0.0816 0.7420 0.032 Uiso 1 1 calc R
C29 C 0.7615(6) 0.1195(3) 0.7443(4) 0.0271(15) Uani 1 1 d .
C18 C 0.4110(6) 0.2408(2) 0.5286(4) 0.0238(14) Uani 1 1 d .
C12 C 0.6662(7) 0.2367(3) 0.5163(4) 0.0326(16) Uani 1 1 d .
C9 C 0.3134(5) 0.0683(2) 0.4947(4) 0.0187(13) Uani 1 1 d .
H9 H 0.3283 0.0348 0.5258 0.022 Uiso 1 1 calc R
C8 C 0.2277(6) 0.0538(3) 0.4226(4) 0.0317(16) Uani 1 1 d .
H8A H 0.2595 0.0233 0.3930 0.038 Uiso 1 1 calc R
H8B H 0.2194 0.0840 0.3842 0.038 Uiso 1 1 calc R
C23 C 0.5990(6) 0.2073(3) 0.7514(4) 0.0302(16) Uani 1 1 d .
C10 C 0.4238(7) 0.1279(2) 0.4051(4) 0.0282(15) Uani 1 1 d .
H10A H 0.3446 0.1454 0.4051 0.034 Uiso 1 1 calc R
H10B H 0.4287 0.1091 0.3525 0.034 Uiso 1 1 calc R
C19 C 0.4145(8) 0.2718(3) 0.5986(5) 0.045(2) Uani 1 1 d .
H19 H 0.4822 0.2705 0.6363 0.054 Uiso 1 1 calc R
C39 C 0.3690(7) 0.0585(3) 0.8621(4) 0.0364(18) Uani 1 1 d .
H39 H 0.2910 0.0437 0.8572 0.044 Uiso 1 1 calc R
C28 C 0.5111(6) 0.2261(3) 0.8020(4) 0.0309(16) Uani 1 1 d .
H28 H 0.4544 0.2024 0.8228 0.037 Uiso 1 1 calc R
C38 C 0.4345(8) 0.0573(3) 0.9374(5) 0.0414(19) Uani 1 1 d .
H38 H 0.4013 0.0404 0.9826 0.050 Uiso 1 1 calc R
C24 C 0.6803(6) 0.2436(3) 0.7213(4) 0.0326(16) Uani 1 1 d .
H24 H 0.7408 0.2321 0.6871 0.039 Uiso 1 1 calc R
C26 C 0.5888(7) 0.3147(2) 0.7891(4) 0.0357(18) Uani 1 1 d .
H26 H 0.5856 0.3514 0.8007 0.043 Uiso 1 1 calc R
C2 C 0.1770(7) 0.1726(3) 0.6684(4) 0.0319(16) Uani 1 1 d .
H2 H 0.1487 0.1949 0.7097 0.038 Uiso 1 1 calc R
C34 C 0.7932(6) 0.0683(3) 0.7266(4) 0.0326(16) Uani 1 1 d .
H34 H 0.7372 0.0452 0.6992 0.039 Uiso 1 1 calc R
C7 C 0.1058(6) 0.0400(3) 0.4539(4) 0.0319(16) Uani 1 1 d .
H7A H 0.0516 0.0281 0.4077 0.038 Uiso 1 1 calc R
H7B H 0.1152 0.0104 0.4933 0.038 Uiso 1 1 calc R
C6 C 0.0506(6) 0.0864(3) 0.4948(4) 0.0314(16) Uani 1 1 d .
H6A H -0.0201 0.0743 0.5233 0.038 Uiso 1 1 calc R
H6B H 0.0227 0.1123 0.4527 0.038 Uiso 1 1 calc R
C1 C 0.2991(6) 0.1655(2) 0.6614(4) 0.0261(15) Uani 1 1 d .
H1A H 0.3541 0.1852 0.6956 0.031 Uiso 1 1 calc R
C13 C 0.7826(7) 0.2177(3) 0.5293(5) 0.0414(19) Uani 1 1 d .
H13 H 0.7942 0.1814 0.5427 0.050 Uiso 1 1 calc R
C27 C 0.5073(7) 0.2802(3) 0.8216(4) 0.0399(19) Uani 1 1 d .
H27 H 0.4495 0.2931 0.8568 0.048 Uiso 1 1 calc R
C3 C 0.0971(7) 0.1469(3) 0.6147(4) 0.0330(16) Uani 1 1 d .
H3 H 0.0136 0.1525 0.6184 0.040 Uiso 1 1 calc R
C33 C 0.9078(8) 0.0508(3) 0.7492(5) 0.049(2) Uani 1 1 d .
H33 H 0.9305 0.0163 0.7335 0.059 Uiso 1 1 calc R
C32 C 0.9909(8) 0.0816(3) 0.7938(5) 0.048(2) Uani 1 1 d .
H32 H 1.0688 0.0692 0.8101 0.058 Uiso 1 1 calc R
C17 C 0.6507(8) 0.2904(3) 0.4942(5) 0.052(2) Uani 1 1 d .
H17 H 0.5729 0.3051 0.4850 0.062 Uiso 1 1 calc R
C36 C 0.5931(7) 0.1031(3) 0.8809(4) 0.0324(16) Uani 1 1 d .
H36 H 0.6703 0.1184 0.8891 0.039 Uiso 1 1 calc R
C25 C 0.6716(7) 0.2958(3) 0.7415(5) 0.0398(19) Uani 1 1 d .
H25 H 0.7275 0.3198 0.7207 0.048 Uiso 1 1 calc R
C14 C 0.8811(7) 0.2496(3) 0.5234(5) 0.0417(19) Uani 1 1 d .
H14 H 0.9594 0.2357 0.5340 0.050 Uiso 1 1 calc R
C21 C 0.2210(7) 0.3079(3) 0.5570(5) 0.047(2) Uani 1 1 d .
H21 H 0.1540 0.3295 0.5672 0.056 Uiso 1 1 calc R
C30 C 0.8442(7) 0.1514(3) 0.7882(4) 0.0336(17) Uani 1 1 d .
H30 H 0.8233 0.1868 0.8001 0.040 Uiso 1 1 calc R
C15 C 0.8650(7) 0.3023(3) 0.5015(5) 0.047(2) Uani 1 1 d .
H15 H 0.9320 0.3250 0.4973 0.056 Uiso 1 1 calc R
C22 C 0.2233(8) 0.2785(3) 0.4844(5) 0.044(2) Uani 1 1 d .
H22 H 0.1594 0.2816 0.4440 0.053 Uiso 1 1 calc R
C16 C 0.7518(8) 0.3209(3) 0.4863(6) 0.050(2) Uani 1 1 d .
H16 H 0.7417 0.3565 0.4694 0.060 Uiso 1 1 calc R
C37 C 0.5407(8) 0.0789(3) 0.9466(4) 0.0390(19) Uani 1 1 d .
H37 H 0.5828 0.0781 0.9986 0.047 Uiso 1 1 calc R
C11 C 0.5230(6) 0.1702(2) 0.4128(4) 0.0252(14) Uani 1 1 d .
H11A H 0.5025 0.2002 0.3759 0.030 Uiso 1 1 calc R
H11B H 0.6001 0.1551 0.3975 0.030 Uiso 1 1 calc R
C69 C 0.3153(7) 0.2462(3) 0.4723(4) 0.0332(16) Uani 1 1 d .
H69 H 0.3147 0.2264 0.4231 0.040 Uiso 1 1 calc R
C20 C 0.3178(8) 0.3050(3) 0.6134(5) 0.046(2) Uani 1 1 d .
H20 H 0.3188 0.3254 0.6620 0.055 Uiso 1 1 calc R
C31 C 0.9499(7) 0.1337(3) 0.8134(5) 0.045(2) Uani 1 1 d .
H31 H 1.0014 0.1561 0.8459 0.054 Uiso 1 1 calc R

loop_
_atom_site_aniso_label
_atom_site_aniso_U_11
_atom_site_aniso_U_22
_atom_site_aniso_U_33
_atom_site_aniso_U_23
_atom_site_aniso_U_13
_atom_site_aniso_U_12
Ru1 0.0215(3) 0.0163(3) 0.0163(3) -0.0004(2) 0.00090(19) 0.0003(2)
P2 0.0245(9) 0.0207(8) 0.0181(8) -0.0024(6) 0.0007(6) -0.0001(7)
Cl2 0.0300(9) 0.0187(7) 0.0226(7) 0.0016(6) 0.0006(6) -0.0010(6)
P1 0.0247(9) 0.0208(8) 0.0206(8) -0.0003(7) 0.0007(7) -0.0020(7)
Cl1 0.0260(9) 0.0268(8) 0.0285(8) -0.0005(7) 0.0048(6) 0.0022(7)
N1 0.025(3) 0.018(3) 0.019(3) -0.004(2) 0.007(2) 0.001(2)
N2 0.026(3) 0.018(3) 0.019(3) 0.001(2) 0.001(2) 0.003(2)
C4 0.025(4) 0.018(3) 0.035(4) 0.005(3) -0.007(3) 0.000(3)
C35 0.040(4) 0.022(3) 0.018(3) -0.004(3) 0.004(3) 0.008(3)
C5 0.027(4) 0.012(3) 0.024(3) 0.005(2) -0.002(3) 0.001(3)
C40 0.034(4) 0.026(3) 0.020(3) 0.001(3) 0.003(3) 0.001(3)
C29 0.033(4) 0.027(3) 0.021(3) 0.003(3) -0.004(3) 0.011(3)
C18 0.030(4) 0.022(3) 0.019(3) 0.001(3) 0.003(3) 0.001(3)
C12 0.044(5) 0.030(4) 0.024(3) -0.001(3) 0.003(3) -0.004(3)
C9 0.016(3) 0.022(3) 0.019(3) 0.000(2) 0.002(2) -0.001(3)
C8 0.031(4) 0.030(4) 0.034(4) -0.002(3) -0.004(3) -0.009(3)
C23 0.035(4) 0.031(4) 0.024(3) -0.003(3) -0.008(3) -0.005(3)
C10 0.039(4) 0.023(3) 0.022(3) 0.002(3) -0.001(3) -0.004(3)
C19 0.056(6) 0.046(5) 0.032(4) -0.006(4) -0.010(4) 0.014(4)
C39 0.048(5) 0.037(4) 0.025(4) -0.002(3) 0.008(3) 0.006(4)
C28 0.036(4) 0.022(3) 0.034(4) -0.002(3) -0.008(3) 0.003(3)
C38 0.062(6) 0.030(4) 0.034(4) 0.004(3) 0.021(4) 0.003(4)
C24 0.032(4) 0.034(4) 0.031(4) 0.000(3) -0.003(3) 0.005(3)
C26 0.058(5) 0.009(3) 0.039(4) -0.008(3) -0.004(4) 0.003(3)
C2 0.041(4) 0.028(4) 0.027(4) -0.005(3) 0.010(3) 0.002(3)
C34 0.029(4) 0.032(4) 0.037(4) -0.007(3) 0.003(3) 0.010(3)
C7 0.024(4) 0.032(4) 0.039(4) -0.001(3) -0.004(3) 0.000(3)
C6 0.018(3) 0.039(4) 0.037(4) 0.001(3) -0.002(3) -0.008(3)
C1 0.033(4) 0.017(3) 0.028(3) 0.000(3) 0.002(3) -0.001(3)
C13 0.045(5) 0.037(4) 0.042(4) 0.008(4) 0.003(4) 0.000(4)
C27 0.058(5) 0.034(4) 0.028(4) -0.012(3) 0.002(3) 0.013(4)
C3 0.030(4) 0.032(4) 0.037(4) 0.001(3) 0.009(3) 0.003(3)
C33 0.057(6) 0.045(5) 0.043(5) -0.002(4) -0.012(4) 0.017(4)
C32 0.038(5) 0.060(5) 0.044(5) -0.010(4) -0.010(4) 0.009(4)
C17 0.053(6) 0.036(4) 0.066(6) 0.012(4) 0.000(4) -0.008(4)
C36 0.044(5) 0.023(3) 0.030(4) -0.002(3) 0.001(3) -0.002(3)
C25 0.048(5) 0.025(4) 0.045(5) 0.003(3) -0.006(4) -0.009(4)
C14 0.027(4) 0.048(5) 0.050(5) 0.013(4) 0.002(3) 0.001(4)
C21 0.038(5) 0.048(5) 0.054(5) 0.005(4) -0.001(4) 0.022(4)
C30 0.042(5) 0.030(4) 0.028(4) -0.003(3) 0.000(3) 0.001(3)
C15 0.042(5) 0.045(5) 0.055(5) 0.010(4) 0.011(4) -0.013(4)
C22 0.057(5) 0.034(4) 0.040(4) -0.004(3) -0.014(4) 0.018(4)
C16 0.044(5) 0.035(4) 0.070(6) 0.012(4) 0.001(4) -0.011(4)
C37 0.062(6) 0.032(4) 0.022(4) -0.007(3) -0.003(3) 0.001(4)
C11 0.032(4) 0.024(3) 0.019(3) 0.001(3) 0.000(3) -0.009(3)
C69 0.039(4) 0.029(4) 0.031(4) -0.006(3) -0.003(3) -0.001(3)
C20 0.075(6) 0.034(4) 0.027(4) -0.009(3) -0.014(4) 0.018(4)
C31 0.047(5) 0.054(5) 0.033(4) -0.012(4) -0.009(4) -0.010(4)

loop_
_atom_type_symbol
_atom_type_description
_atom_type_scat_dispersion_real
_atom_type_scat_dispersion_imag
_atom_type_scat_source
C C 0.0033 0.0016 'International Tables Vol C Tables 4.2.6.8 and 6.1.1.4'
H H 0.0000 0.0000 'International Tables Vol C Tables 4.2.6.8 and 6.1.1.4'
N N 0.0061 0.0033 'International Tables Vol C Tables 4.2.6.8 and 6.1.1.4'
P P 0.1023 0.0942 'International Tables Vol C Tables 4.2.6.8 and 6.1.1.4'
Cl Cl 0.1484 0.1585 'International Tables Vol C Tables 4.2.6.8 and 6.1.1.4'
Ru Ru -1.2594 0.8363 'International Tables Vol C Tables 4.2.6.8 and 6.1.1.4'

loop_
_geom_angle_atom_site_label_1
_geom_angle_atom_site_label_2
_geom_angle_atom_site_label_3
_geom_angle
N2 Ru1 N1 78.61(19)
N2 Ru1 P1 90.62(14)
N1 Ru1 P1 84.06(14)
N2 Ru1 P2 98.90(15)
N1 Ru1 P2 173.39(14)
P1 Ru1 P2 102.16(6)
N2 Ru1 Cl1 165.34(14)
N1 Ru1 Cl1 86.84(14)
P1 Ru1 Cl1 89.63(6)
P2 Ru1 Cl1 95.37(6)
N2 Ru1 Cl2 92.35(14)
N1 Ru1 Cl2 84.61(13)
P1 Ru1 Cl2 167.48(6)
P2 Ru1 Cl2 89.40(6)
Cl1 Ru1 Cl2 84.44(6)
C35 P2 C23 99.8(3)
C35 P2 C29 98.0(3)
C23 P2 C29 101.7(3)
C35 P2 Ru1 115.9(2)
C23 P2 Ru1 119.0(2)
C29 P2 Ru1 118.8(2)
C12 P1 C11 100.2(3)
C12 P1 C18 102.4(3)
C11 P1 C18 105.1(3)
C12 P1 Ru1 128.0(2)
C11 P1 Ru1 101.3(2)
C18 P1 Ru1 116.5(2)
C9 N1 C10 110.6(5)
C9 N1 Ru1 106.5(3)
C10 N1 Ru1 116.3(4)
C1 N2 C5 118.6(5)
C1 N2 Ru1 126.4(4)
C5 N2 Ru1 114.9(4)
C3 C4 C5 117.0(6)
C3 C4 C6 121.4(6)
C5 C4 C6 121.6(6)
C36 C35 C40 117.8(6)
C36 C35 P2 121.5(6)
C40 C35 P2 120.7(5)
N2 C5 C4 122.6(6)
N2 C5 C9 115.8(5)
C4 C5 C9 121.6(5)
C39 C40 C35 118.3(6)
C34 C29 C30 118.8(6)
C34 C29 P2 115.8(5)
C30 C29 P2 125.1(5)
C69 C18 C19 118.7(6)
C69 C18 P1 124.8(5)
C19 C18 P1 116.5(5)
C13 C12 C17 118.1(7)
C13 C12 P1 121.7(5)
C17 C12 P1 120.0(6)
N1 C9 C5 108.8(5)
N1 C9 C8 116.5(5)
C5 C9 C8 113.5(5)
C9 C8 C7 109.1(6)
C24 C23 C28 118.4(6)
C24 C23 P2 119.3(5)
C28 C23 P2 122.1(5)
N1 C10 C11 111.9(5)
C18 C19 C20 119.7(7)
C38 C39 C40 120.4(7)
C23 C28 C27 119.7(7)
C37 C38 C39 121.2(7)
C25 C24 C23 119.5(7)
C25 C26 C27 119.5(6)
C3 C2 C1 119.4(6)
C29 C34 C33 119.2(7)
C6 C7 C8 111.6(6)
C7 C6 C4 112.5(6)
N2 C1 C2 121.3(6)
C14 C13 C12 122.1(7)
C26 C27 C28 119.6(7)
C2 C3 C4 121.0(7)
C34 C33 C32 122.9(7)
C33 C32 C31 114.8(7)
C16 C17 C12 118.1(8)
C35 C36 C37 121.5(7)
C26 C25 C24 123.4(7)
C13 C14 C15 119.3(7)
C20 C21 C22 119.0(7)
C31 C30 C29 121.6(7)
C16 C15 C14 118.9(7)
C69 C22 C21 120.1(7)
C15 C16 C17 123.4(8)
C38 C37 C36 120.9(7)
C10 C11 P1 108.1(4)
C22 C69 C18 122.3(7)
C21 C20 C19 119.9(7)
C30 C31 C32 122.5(7)

loop_
_geom_bond_atom_site_label_1
_geom_bond_atom_site_label_2
_geom_bond_distance
Ru1 N2 2.089(5)
Ru1 N1 2.162(5)
Ru1 P1 2.2622(17)
Ru1 P2 2.3249(17)
Ru1 Cl1 2.4275(17)
Ru1 Cl2 2.5013(16)
P2 C35 1.847(7)
P2 C23 1.853(7)
P2 C29 1.859(7)
P1 C12 1.835(7)
P1 C11 1.846(6)
P1 C18 1.856(7)
N1 C9 1.503(8)
N1 C10 1.519(8)
N2 C1 1.349(8)
N2 C5 1.377(8)
C4 C3 1.385(9)
C4 C5 1.398(9)
C4 C6 1.506(9)
C35 C36 1.389(9)
C35 C40 1.438(10)
C5 C9 1.504(8)
C40 C39 1.404(9)
C29 C34 1.379(9)
C29 C30 1.396(9)
C18 C69 1.380(9)
C18 C19 1.390(9)
C12 C13 1.393(10)
C12 C17 1.416(10)
C9 C8 1.524(8)
C8 C7 1.526(10)
C23 C24 1.404(10)
C23 C28 1.406(10)
C10 C11 1.542(9)
C19 C20 1.402(11)
C39 C38 1.400(10)
C28 C27 1.410(9)
C38 C37 1.309(11)
C24 C25 1.366(10)
C26 C25 1.335(11)
C26 C27 1.390(11)
C2 C3 1.380(10)
C2 C1 1.389(10)
C34 C33 1.386(10)
C7 C6 1.505(10)
C13 C14 1.375(11)
C33 C32 1.389(11)
C32 C31 1.439(12)
C17 C16 1.381(11)
C36 C37 1.397(10)
C14 C15 1.393(11)
C21 C20 1.386(10)
C21 C22 1.404(11)
C30 C31 1.308(10)
C15 C16 1.360(11)
C22 C69 1.339(10)

loop_
_platon_squeeze_void_nr
_platon_squeeze_void_average_x
_platon_squeeze_void_average_y
_platon_squeeze_void_average_z
_platon_squeeze_void_volume
_platon_squeeze_void_count_electrons
1 -0.024 0.000 0.000 785.6 343.7
2 0.008 0.500 0.500 785.6 340.8
